data_4068093
loop_
_publ_author_name
'Banerjee, Dipshikha'
'Besnard, C\'eline'
'K\"undig, E. Peter'

_publ_section_title
;
 Chiral N-Heterocyclic Carbene Borane Complexes: Synthesis and Structural
 Analysis
;
_journal_issue 2
_journal_name_full Organometallics
_journal_page_first 709
_journal_paper_doi 10.1021/om201087n
_journal_volume 31
_journal_year 2012
_chemical_absolute_configuration syn
_chemical_formula_moiety 'C27 H39 B N2 O2'
_chemical_formula_sum 'C27 H39 B N2 O2'
_chemical_formula_weight 434.41
_chemical_name_systematic
;
 ? 
;
_space_group_crystal_system monoclinic
_space_group_IT_number 4
_space_group_name_Hall 'P 2yb'
_space_group_name_H-M_alt 'P 1 21 1'
_symmetry_space_group_name_Hall 'P 2yb'
_symmetry_space_group_name_H-M 'P 1 21 1'
_atom_sites_solution_hydrogens geom
_atom_sites_solution_primary direct
_atom_sites_solution_secondary difmap
_audit_creation_date 2011-03-18
_audit_creation_method
;
  Olex2 1.1-beta
  (compiled 2010.12.31 svn.r1581, GUI svn.r3426)
;
_cell_angle_alpha 90.00
_cell_angle_beta 98.7154(12)
_cell_angle_gamma 90.00
_cell_formula_units_Z 4
_cell_length_a 12.55564(15)
_cell_length_b 14.24537(18)
_cell_length_c 14.6874(2)
_cell_measurement_reflns_used 13782
_cell_measurement_temperature 180.15
_cell_measurement_theta_max 73.8704
_cell_measurement_theta_min 3.0414
_cell_volume 2596.65(6)
_computing_cell_refinement
;
CrysAlisPro, Oxford Diffraction Ltd.,
Version 1.171.34.44 (release 25-10-2010 CrysAlis171 .NET)
(compiled Oct 25 2010,18:11:34)
;
_computing_data_collection
;
CrysAlisPro, Oxford Diffraction Ltd.,
Version 1.171.34.44 (release 25-10-2010 CrysAlis171 .NET)
(compiled Oct 25 2010,18:11:34)
;
_computing_data_reduction
;
CrysAlisPro, Oxford Diffraction Ltd.,
Version 1.171.34.44 (release 25-10-2010 CrysAlis171 .NET)
(compiled Oct 25 2010,18:11:34)
;
_computing_molecular_graphics
;
O. V. Dolomanov, L. J. Bourhis, R. J. Gildea, J. A. K. Howard and H. Puschmann,
OLEX2: a complete structure solution, refinement and analysis program.
J. Appl. Cryst. (2009). 42, 339-341.
;
_computing_publication_material
;
O. V. Dolomanov, L. J. Bourhis, R. J. Gildea, J. A. K. Howard and H. Puschmann,
OLEX2: a complete structure solution, refinement and analysis program.
J. Appl. Cryst. (2009). 42, 339-341.
;
_computing_structure_refinement 'SHELXL-97 (Sheldrick, 2008)'
_computing_structure_solution 'A short history of SHELX (Sheldrick, 2007)'
_diffrn_ambient_temperature 180.15
_diffrn_detector_area_resol_mean 10.4679
_diffrn_measured_fraction_theta_full 0.980
_diffrn_measured_fraction_theta_max 0.980
_diffrn_measurement_details
;
  1 omega  -65.00   30.00   1.0000    6.0000
omega____ theta____ kappa____ phi______ frames
    -      -38.9075   38.0000  -30.0000 95

  2 omega -104.00  -10.00   1.0000    6.0000
omega____ theta____ kappa____ phi______ frames
    -      -38.9075  -38.0000  150.0000 94

  3 omega -120.00  -94.00   1.0000    6.0000
omega____ theta____ kappa____ phi______ frames
    -      -38.9075  -87.0000 -118.0000 26

  4 omega  -10.00   16.00   1.0000    6.0000
omega____ theta____ kappa____ phi______ frames
    -       38.9075  -87.0000   61.0000 26

  5 omega  -61.00  -35.00   1.0000   30.0000
omega____ theta____ kappa____ phi______ frames
    -      -68.5000   45.0000  -60.0000 26

  6 omega   33.00   77.00   1.0000   30.0000
omega____ theta____ kappa____ phi______ frames
    -      109.5289  -45.0000  -60.0000 44

  7 omega   94.00  172.00   1.0000   30.0000
omega____ theta____ kappa____ phi______ frames
    -      109.5289  125.0000    0.0000 78

  8 omega   33.00   67.00   1.0000   30.0000
omega____ theta____ kappa____ phi______ frames
    -      109.5289  -45.0000    0.0000 34

  9 omega   35.00   65.00   1.0000   30.0000
omega____ theta____ kappa____ phi______ frames
    -      109.5289  -45.0000   30.0000 30

 10 omega   95.00  166.00   1.0000   30.0000
omega____ theta____ kappa____ phi______ frames
    -      109.5289  125.0000   30.0000 71

 11 omega  111.00  175.00   1.0000   30.0000
omega____ theta____ kappa____ phi______ frames
    -      109.5289  125.0000  -60.0000 64

 12 omega  118.00  162.00   1.0000   30.0000
omega____ theta____ kappa____ phi______ frames
    -      109.5289   45.0000  -60.0000 44

 13 omega   38.00   64.00   1.0000   30.0000
omega____ theta____ kappa____ phi______ frames
    -      109.5289  -45.0000  -90.0000 26

 14 omega   47.00   75.00   1.0000   30.0000
omega____ theta____ kappa____ phi______ frames
    -      109.5289  -45.0000 -120.0000 28

 15 omega  105.00  172.00   1.0000   30.0000
omega____ theta____ kappa____ phi______ frames
    -      109.5289  125.0000 -120.0000 67

 16 omega -116.00  -10.00   1.0000    6.0000
omega____ theta____ kappa____ phi______ frames
    -      -38.9075  -38.0000  -60.0000 106

 17 omega -116.00  -10.00   1.0000    6.0000
omega____ theta____ kappa____ phi______ frames
    -      -38.9075  -38.0000   30.0000 106

 18 omega -120.00   -4.00   1.0000    6.0000
omega____ theta____ kappa____ phi______ frames
    -      -38.9075  -77.0000  -90.0000 116

 19 omega  -43.00   74.00   1.0000    6.0000
omega____ theta____ kappa____ phi______ frames
    -       38.9075  -77.0000   90.0000 117

 20 omega   32.00  162.00   1.0000   30.0000
omega____ theta____ kappa____ phi______ frames
    -      109.5289   15.0000    0.0000 130

 21 omega   32.00  178.00   1.0000   30.0000
omega____ theta____ kappa____ phi______ frames
    -      109.5289   15.0000 -150.0000 146
;
_diffrn_measurement_device_type 'SuperNova, Dual, Cu at zero, Atlas'
_diffrn_measurement_method '\w scans'
_diffrn_orient_matrix_UB_11 -0.0549981000
_diffrn_orient_matrix_UB_12 0.0483704000
_diffrn_orient_matrix_UB_13 0.0744328000
_diffrn_orient_matrix_UB_21 0.0775608000
_diffrn_orient_matrix_UB_22 0.0838536000
_diffrn_orient_matrix_UB_23 0.0006889000
_diffrn_orient_matrix_UB_31 -0.0797142000
_diffrn_orient_matrix_UB_32 0.0481127000
_diffrn_orient_matrix_UB_33 -0.0757601000
_diffrn_radiation_monochromator mirror
_diffrn_radiation_type 'Cu K\a'
_diffrn_radiation_wavelength 1.5418
_diffrn_reflns_av_R_equivalents 0.0392
_diffrn_reflns_av_unetI/netI 0.0253
_diffrn_reflns_limit_h_max 15
_diffrn_reflns_limit_h_min -15
_diffrn_reflns_limit_k_max 17
_diffrn_reflns_limit_k_min -17
_diffrn_reflns_limit_l_max 17
_diffrn_reflns_limit_l_min -18
_diffrn_reflns_number 20141
_diffrn_reflns_theta_full 74.03
_diffrn_reflns_theta_max 74.03
_diffrn_reflns_theta_min 3.04
_diffrn_source 'SuperNova (Cu) X-ray Source'
_exptl_absorpt_coefficient_mu 0.531
_exptl_absorpt_correction_T_max 1.00000
_exptl_absorpt_correction_T_min 0.50900
_exptl_absorpt_correction_type multi-scan
_exptl_absorpt_process_details
;
CrysAlisPro, Oxford Diffraction Ltd.,
Version 1.171.34.44 (release 25-10-2010 CrysAlis171 .NET)
(compiled Oct 25 2010,18:11:34)
Empirical absorption correction using spherical harmonics,
 implemented in SCALE3 ABSPACK scaling algorithm.
;
_exptl_crystal_colour white
_exptl_crystal_density_diffrn 1.111
_exptl_crystal_density_method 'not measured'
_exptl_crystal_description platelet
_exptl_crystal_F_000 944
_exptl_crystal_size_max 0.2
_exptl_crystal_size_mid 0.1
_exptl_crystal_size_min 0.01
_refine_diff_density_max 0.260
_refine_diff_density_min -0.197
_refine_diff_density_rms 0.041
_refine_ls_abs_structure_details
;
In the absence of significant anomalous scattering, Friedel pairs were merged
;
_refine_ls_extinction_method none
_refine_ls_goodness_of_fit_ref 1.031
_refine_ls_hydrogen_treatment mixed
_refine_ls_matrix_type full
_refine_ls_number_parameters 617
_refine_ls_number_reflns 5393
_refine_ls_number_restraints 1
_refine_ls_restrained_S_all 1.031
_refine_ls_R_factor_all 0.0494
_refine_ls_R_factor_gt 0.0440
_refine_ls_shift/su_max 0.001
_refine_ls_shift/su_mean 0.000
_refine_ls_structure_factor_coef Fsqd
_refine_ls_weighting_details 'calc w=1/[\s^2^(Fo^2^)+(0.0910P)^2^+0.1012P] where P=(Fo^2^+2Fc^2^)/3'
_refine_ls_weighting_scheme calc
_refine_ls_wR_factor_gt 0.1214
_refine_ls_wR_factor_ref 0.1264
_reflns_number_gt 4814
_reflns_number_total 5393
_reflns_threshold_expression >2sigma(I)
_cod_data_source_file om201087n_si_002.cif
_cod_data_source_block db6082
_cod_database_code 4068093
_chemical_oxdiff_formula 'C27 B1 N2 O2 H36'
_reflns_odcompleteness_completeness 99.92
_reflns_odcompleteness_iscentric 1
_reflns_odcompleteness_theta 66.97

loop_
_space_group_symop_id
_space_group_symop_operation_xyz
1 'x, y, z'
2 '-x, y+1/2, -z'

loop_
_atom_site_label
_atom_site_type_symbol
_atom_site_fract_x
_atom_site_fract_y
_atom_site_fract_z
_atom_site_U_iso_or_equiv
_atom_site_adp_type
_atom_site_occupancy
_atom_site_symmetry_multiplicity
_atom_site_calc_flag
_atom_site_refinement_flags
N3B N 1.05950(13) -0.05334(11) 1.00673(13) 0.0255(4) Uani 1 1 d .
N3A N 0.43871(13) 0.18286(11) 0.49882(13) 0.0260(4) Uani 1 1 d .
N6A N 0.61026(13) 0.17882(11) 0.49378(12) 0.0249(4) Uani 1 1 d .
N6B N 0.88748(13) -0.05897(11) 1.00773(13) 0.0261(4) Uani 1 1 d .
O26A O 0.18118(14) 0.02977(12) 0.40296(13) 0.0401(4) Uani 1 1 d .
O14A O 0.85361(13) -0.00951(12) 0.53378(14) 0.0450(5) Uani 1 1 d .
O14B O 0.64248(12) -0.24578(12) 0.96200(13) 0.0400(4) Uani 1 1 d .
C19A C 0.32645(15) 0.15190(14) 0.50070(15) 0.0270(4) Uani 1 1 d .
H19A H 0.3281 0.0819 0.4966 0.032 Uiso 1 1 calc R
O26B O 1.30924(14) -0.20433(12) 1.11431(14) 0.0444(4) Uani 1 1 d .
C2B C 0.97628(14) -0.11355(14) 1.01271(14) 0.0236(4) Uani 1 1 d .
C8B C 0.70637(15) -0.09695(14) 0.92304(15) 0.0282(4) Uani 1 1 d .
C20A C 0.25026(15) 0.18410(15) 0.41584(15) 0.0277(4) Uani 1 1 d .
C2A C 0.52201(14) 0.12334(13) 0.49206(14) 0.0220(4) Uani 1 1 d .
C19B C 1.17205(15) -0.08382(14) 1.00731(15) 0.0270(4) Uani 1 1 d .
H19 H 1.1709 -0.1537 1.0137 0.032 Uiso 1 1 calc R
C4B C 1.02108(17) 0.03778(14) 0.99792(17) 0.0318(5) Uani 1 1 d .
H4B H 1.0625 0.0927 0.9922 0.038 Uiso 1 1 calc R
C7B C 0.77994(15) -0.09723(14) 1.01598(15) 0.0273(4) Uani 1 1 d .
H7B H 0.7918 -0.1648 1.0330 0.033 Uiso 1 1 calc R
C20B C 1.24622(15) -0.04874(15) 1.09194(15) 0.0280(4) Uani 1 1 d .
C8A C 0.78957(15) 0.13715(15) 0.57738(15) 0.0278(4) Uani 1 1 d .
C9B C 0.70510(18) -0.02517(16) 0.85830(17) 0.0346(5) Uani 1 1 d .
H9B H 0.7530 0.0263 0.8717 0.042 Uiso 1 1 calc R
C25A C 0.17846(16) 0.11925(16) 0.36760(16) 0.0312(5) Uani 1 1 d .
C21B C 1.25162(17) 0.04478(17) 1.12059(16) 0.0335(5) Uani 1 1 d .
H21 H 1.2074 0.0899 1.0854 0.040 Uiso 1 1 calc R
C7A C 0.71756(15) 0.14168(14) 0.48425(15) 0.0271(4) Uani 1 1 d .
H7A H 0.7055 0.0750 0.4639 0.032 Uiso 1 1 calc R
C5A C 0.58237(17) 0.27202(14) 0.50335(17) 0.0320(5) Uani 1 1 d .
H5A H 0.6295 0.3245 0.5070 0.038 Uiso 1 1 calc R
C4A C 0.47611(17) 0.27412(15) 0.50649(17) 0.0319(5) Uani 1 1 d .
H4A H 0.4342 0.3286 0.5128 0.038 Uiso 1 1 calc R
C5B C 0.91478(17) 0.03417(14) 0.99889(17) 0.0320(5) Uani 1 1 d .
H5B H 0.8669 0.0861 0.9943 0.038 Uiso 1 1 calc R
C9A C 0.79021(18) 0.20691(17) 0.64429(17) 0.0362(5) Uani 1 1 d .
H9A H 0.7429 0.2589 0.6320 0.043 Uiso 1 1 calc R
C13B C 0.63566(16) -0.17321(15) 0.89976(16) 0.0316(5) Uani 1 1 d .
C25B C 1.31425(16) -0.11298(17) 1.14621(17) 0.0338(5) Uani 1 1 d .
C15B C 0.73165(19) -0.05119(19) 1.09768(17) 0.0395(5) Uani 1 1 d .
C10B C 0.6362(2) -0.02650(19) 0.77492(19) 0.0424(6) Uani 1 1 d .
H10 H 0.6369 0.0236 0.7323 0.051 Uiso 1 1 calc R
C21A C 0.25044(19) 0.27445(17) 0.37924(18) 0.0380(5) Uani 1 1 d .
H21A H 0.2983 0.3200 0.4099 0.046 Uiso 1 1 calc R
C10A C 0.8576(2) 0.2025(2) 0.72775(18) 0.0451(6) Uani 1 1 d .
H10A H 0.8566 0.2513 0.7717 0.054 Uiso 1 1 calc R
C27B C 1.21169(17) -0.06485(18) 0.91307(16) 0.0359(5) Uani 1 1 d .
C13A C 0.85895(17) 0.06011(16) 0.59867(17) 0.0337(5) Uani 1 1 d .
C11B C 0.5666(2) -0.1010(2) 0.75445(19) 0.0435(6) Uani 1 1 d .
H11 H 0.5188 -0.1022 0.6978 0.052 Uiso 1 1 calc R
C23A C 0.11305(19) 0.2356(2) 0.25429(19) 0.0439(6) Uani 1 1 d .
H23A H 0.0669 0.2528 0.1995 0.053 Uiso 1 1 calc R
C24B C 1.38084(19) -0.0842(2) 1.22444(19) 0.0444(6) Uani 1 1 d .
H24 H 1.4253 -0.1286 1.2604 0.053 Uiso 1 1 calc R
C22B C 1.31988(18) 0.0741(2) 1.19930(17) 0.0411(6) Uani 1 1 d .
H22 H 1.3224 0.1383 1.2169 0.049 Uiso 1 1 calc R
C27A C 0.29010(18) 0.17407(18) 0.59577(17) 0.0377(5) Uani 1 1 d .
C15A C 0.76731(18) 0.19189(19) 0.40537(16) 0.0376(5) Uani 1 1 d .
C12B C 0.56655(18) -0.17414(18) 0.81653(18) 0.0402(5) Uani 1 1 d .
H12 H 0.5187 -0.2255 0.8020 0.048 Uiso 1 1 calc R
C11A C 0.9258(2) 0.1276(2) 0.74695(19) 0.0493(6) Uani 1 1 d .
H11A H 0.9726 0.1246 0.8041 0.059 Uiso 1 1 calc R
C23B C 1.3833(2) 0.0093(2) 1.25096(18) 0.0475(6) Uani 1 1 d .
H23 H 1.4292 0.0286 1.3052 0.057 Uiso 1 1 calc R
C22A C 0.1827(2) 0.29994(19) 0.29923(19) 0.0437(6) Uani 1 1 d .
H22A H 0.1849 0.3620 0.2759 0.052 Uiso 1 1 calc R
B1A B 0.52461(19) 0.01045(16) 0.48982(19) 0.0305(5) Uani 1 1 d .
C31B C 0.55080(17) -0.30488(18) 0.9592(2) 0.0439(6) Uani 1 1 d .
H31A H 0.5436 -0.3440 0.9037 0.066 Uiso 1 1 calc R
H31B H 0.4861 -0.2662 0.9580 0.066 Uiso 1 1 calc R
H31C H 0.5596 -0.3452 1.0139 0.066 Uiso 1 1 calc R
C12A C 0.9267(2) 0.0558(2) 0.6827(2) 0.0459(6) Uani 1 1 d .
H12A H 0.9736 0.0037 0.6963 0.055 Uiso 1 1 calc R
C24A C 0.10979(18) 0.14502(19) 0.28872(18) 0.0391(5) Uani 1 1 d .
H24A H 0.0604 0.1007 0.2581 0.047 Uiso 1 1 calc R
C29B C 1.2237(2) 0.0393(2) 0.89006(19) 0.0511(7) Uani 1 1 d .
H29A H 1.1527 0.0693 0.8812 0.077 Uiso 1 1 calc R
H29B H 1.2557 0.0449 0.8334 0.077 Uiso 1 1 calc R
H29C H 1.2705 0.0701 0.9408 0.077 Uiso 1 1 calc R
C28B C 1.3207(2) -0.1136(3) 0.9169(2) 0.0583(8) Uani 1 1 d .
H28A H 1.3730 -0.0844 0.9648 0.087 Uiso 1 1 calc R
H28B H 1.3457 -0.1073 0.8572 0.087 Uiso 1 1 calc R
H28C H 1.3132 -0.1802 0.9312 0.087 Uiso 1 1 calc R
C30B C 1.1322(2) -0.1108(2) 0.8370(2) 0.0531(7) Uani 1 1 d .
H30A H 1.1287 -0.1784 0.8488 0.080 Uiso 1 1 calc R
H30B H 1.1562 -0.1004 0.7774 0.080 Uiso 1 1 calc R
H30C H 1.0606 -0.0831 0.8361 0.080 Uiso 1 1 calc R
C30A C 0.3735(2) 0.1338(3) 0.6720(2) 0.0552(7) Uani 1 1 d .
H30D H 0.3807 0.0661 0.6625 0.083 Uiso 1 1 calc R
H30E H 0.3502 0.1449 0.7319 0.083 Uiso 1 1 calc R
H30F H 0.4431 0.1644 0.6707 0.083 Uiso 1 1 calc R
B1B B 0.9789(2) -0.22567(17) 1.0232(2) 0.0348(6) Uani 1 1 d .
C16B C 0.8189(2) -0.0511(3) 1.1831(2) 0.0554(7) Uani 1 1 d .
H16A H 0.8533 -0.1130 1.1901 0.083 Uiso 1 1 calc R
H16B H 0.7860 -0.0369 1.2379 0.083 Uiso 1 1 calc R
H16C H 0.8732 -0.0033 1.1758 0.083 Uiso 1 1 calc R
C31A C 0.94479(19) -0.06939(18) 0.5373(2) 0.0491(7) Uani 1 1 d .
H31D H 0.9374 -0.1081 0.4815 0.074 Uiso 1 1 calc R
H31E H 0.9495 -0.1101 0.5915 0.074 Uiso 1 1 calc R
H31F H 1.0103 -0.0313 0.5412 0.074 Uiso 1 1 calc R
C38B C 1.3827(2) -0.2697(2) 1.1614(2) 0.0508(7) Uani 1 1 d .
H38A H 1.3731 -0.3308 1.1306 0.076 Uiso 1 1 calc R
H38B H 1.3694 -0.2759 1.2251 0.076 Uiso 1 1 calc R
H38C H 1.4566 -0.2476 1.1609 0.076 Uiso 1 1 calc R
C16A C 0.6813(2) 0.1946(3) 0.31913(19) 0.0563(8) Uani 1 1 d .
H16D H 0.6515 0.1316 0.3065 0.084 Uiso 1 1 calc R
H16E H 0.7140 0.2164 0.2664 0.084 Uiso 1 1 calc R
H16F H 0.6235 0.2377 0.3295 0.084 Uiso 1 1 calc R
C38A C 0.1244(2) -0.04062(19) 0.3473(2) 0.0467(6) Uani 1 1 d .
H38D H 0.1476 -0.0407 0.2865 0.070 Uiso 1 1 calc R
H38E H 0.0469 -0.0278 0.3404 0.070 Uiso 1 1 calc R
H38F H 0.1393 -0.1020 0.3765 0.070 Uiso 1 1 calc R
C18A C 0.8617(2) 0.1314(3) 0.3839(2) 0.0568(8) Uani 1 1 d .
H18D H 0.9198 0.1326 0.4366 0.085 Uiso 1 1 calc R
H18E H 0.8883 0.1565 0.3294 0.085 Uiso 1 1 calc R
H18F H 0.8372 0.0667 0.3720 0.085 Uiso 1 1 calc R
C18B C 0.6389(2) -0.1135(3) 1.1196(2) 0.0561(8) Uani 1 1 d .
H18A H 0.5814 -0.1145 1.0665 0.084 Uiso 1 1 calc R
H18B H 0.6108 -0.0882 1.1733 0.084 Uiso 1 1 calc R
H18C H 0.6655 -0.1774 1.1330 0.084 Uiso 1 1 calc R
C28A C 0.1830(2) 0.1238(3) 0.5976(2) 0.0634(9) Uani 1 1 d .
H28D H 0.1286 0.1490 0.5487 0.095 Uiso 1 1 calc R
H28E H 0.1595 0.1338 0.6575 0.095 Uiso 1 1 calc R
H28F H 0.1921 0.0565 0.5876 0.095 Uiso 1 1 calc R
C29A C 0.2754(3) 0.2791(2) 0.6143(2) 0.0613(8) Uani 1 1 d .
H29D H 0.3458 0.3102 0.6230 0.092 Uiso 1 1 calc R
H29E H 0.2419 0.2867 0.6699 0.092 Uiso 1 1 calc R
H29F H 0.2291 0.3074 0.5617 0.092 Uiso 1 1 calc R
C17A C 0.8118(3) 0.2900(2) 0.4293(2) 0.0568(8) Uani 1 1 d .
H17D H 0.7521 0.3330 0.4349 0.085 Uiso 1 1 calc R
H17E H 0.8509 0.3122 0.3806 0.085 Uiso 1 1 calc R
H17F H 0.8608 0.2879 0.4879 0.085 Uiso 1 1 calc R
C17B C 0.6865(3) 0.0477(2) 1.0782(2) 0.0603(8) Uani 1 1 d .
H17A H 0.7452 0.0906 1.0698 0.090 Uiso 1 1 calc R
H17B H 0.6522 0.0690 1.1303 0.090 Uiso 1 1 calc R
H17C H 0.6331 0.0469 1.0222 0.090 Uiso 1 1 calc R
H1AA H 0.578(2) -0.013(2) 0.552(2) 0.041(7) Uiso 1 1 d .
H1AB H 0.557(3) -0.015(3) 0.425(2) 0.061(9) Uiso 1 1 d .
H1AC H 0.440(3) -0.016(3) 0.481(3) 0.061(10) Uiso 1 1 d .
H1BA H 0.921(3) -0.256(3) 0.972(3) 0.068(11) Uiso 1 1 d .
H1BB H 1.058(4) -0.250(3) 1.027(3) 0.087(14) Uiso 1 1 d .
H1BC H 0.961(4) -0.239(3) 1.092(3) 0.101(15) Uiso 1 1 d .

loop_
_atom_site_aniso_label
_atom_site_aniso_U_11
_atom_site_aniso_U_22
_atom_site_aniso_U_33
_atom_site_aniso_U_23
_atom_site_aniso_U_13
_atom_site_aniso_U_12
N3B 0.0156(8) 0.0187(8) 0.0415(11) 0.0005(7) 0.0023(7) -0.0009(6)
N3A 0.0169(8) 0.0213(8) 0.0400(10) 0.0012(7) 0.0048(7) -0.0002(7)
N6A 0.0148(8) 0.0216(8) 0.0380(10) 0.0009(7) 0.0025(7) -0.0018(6)
N6B 0.0145(8) 0.0216(8) 0.0412(10) 0.0001(7) 0.0012(7) -0.0001(6)
O26A 0.0321(9) 0.0354(8) 0.0500(10) 0.0004(7) -0.0034(7) -0.0074(7)
O14A 0.0270(8) 0.0384(9) 0.0669(13) -0.0086(8) -0.0013(8) 0.0106(7)
O14B 0.0214(7) 0.0385(9) 0.0580(11) 0.0052(7) -0.0006(7) -0.0081(6)
C19A 0.0144(9) 0.0284(9) 0.0381(12) 0.0017(8) 0.0039(8) -0.0025(7)
O26B 0.0292(8) 0.0381(9) 0.0620(12) 0.0129(8) -0.0056(8) 0.0071(7)
C2B 0.0125(9) 0.0227(9) 0.0346(11) -0.0006(8) 0.0001(7) -0.0010(7)
C8B 0.0167(9) 0.0306(10) 0.0370(12) -0.0047(8) 0.0033(8) 0.0018(7)
C20A 0.0166(8) 0.0335(10) 0.0336(11) 0.0005(9) 0.0056(8) 0.0021(8)
C2A 0.0126(8) 0.0209(9) 0.0312(11) 0.0004(7) -0.0010(7) -0.0016(7)
C19B 0.0141(9) 0.0263(9) 0.0401(12) 0.0002(8) 0.0026(8) 0.0004(7)
C4B 0.0232(11) 0.0185(9) 0.0518(14) 0.0032(9) -0.0005(9) 0.0015(8)
C7B 0.0134(9) 0.0302(10) 0.0377(12) 0.0002(8) 0.0025(8) -0.0003(7)
C20B 0.0156(9) 0.0344(10) 0.0344(12) 0.0046(8) 0.0045(8) -0.0002(8)
C8A 0.0169(9) 0.0310(10) 0.0354(11) 0.0029(8) 0.0043(8) 0.0012(8)
C9B 0.0287(11) 0.0317(10) 0.0433(13) -0.0024(9) 0.0046(9) -0.0002(9)
C25A 0.0173(9) 0.0377(11) 0.0387(12) -0.0024(9) 0.0041(8) 0.0004(8)
C21B 0.0242(10) 0.0389(11) 0.0376(12) -0.0024(9) 0.0057(9) -0.0018(9)
C7A 0.0151(9) 0.0277(9) 0.0382(12) -0.0016(8) 0.0034(8) 0.0006(7)
C5A 0.0227(10) 0.0202(9) 0.0522(14) 0.0015(9) 0.0028(9) -0.0015(8)
C4A 0.0237(11) 0.0200(9) 0.0512(14) -0.0023(9) 0.0025(9) -0.0001(8)
C5B 0.0218(10) 0.0193(9) 0.0535(14) 0.0002(9) 0.0008(9) 0.0011(8)
C9A 0.0267(11) 0.0408(12) 0.0416(13) -0.0023(10) 0.0070(9) 0.0013(9)
C13B 0.0169(9) 0.0325(11) 0.0448(13) -0.0026(9) 0.0030(9) 0.0003(8)
C25B 0.0177(9) 0.0417(12) 0.0414(13) 0.0116(10) 0.0027(8) 0.0018(8)
C15B 0.0257(11) 0.0537(14) 0.0395(13) -0.0068(11) 0.0064(10) 0.0014(10)
C10B 0.0414(14) 0.0430(13) 0.0417(14) 0.0010(11) 0.0029(11) 0.0060(11)
C21A 0.0292(11) 0.0363(12) 0.0490(14) 0.0059(10) 0.0075(10) 0.0028(9)
C10A 0.0398(13) 0.0580(15) 0.0363(13) -0.0052(11) 0.0020(10) -0.0021(12)
C27B 0.0236(10) 0.0487(13) 0.0350(12) -0.0024(10) 0.0032(9) 0.0047(9)
C13A 0.0219(10) 0.0341(11) 0.0442(14) 0.0021(9) 0.0019(9) 0.0021(8)
C11B 0.0311(11) 0.0554(15) 0.0399(14) -0.0106(11) -0.0079(9) 0.0068(11)
C23A 0.0267(11) 0.0642(16) 0.0393(14) 0.0082(12) 0.0002(10) 0.0128(11)
C24B 0.0241(11) 0.0663(17) 0.0410(14) 0.0097(12) -0.0006(10) 0.0026(11)
C22B 0.0273(11) 0.0570(14) 0.0391(13) -0.0108(11) 0.0051(10) -0.0058(10)
C27A 0.0238(10) 0.0521(14) 0.0375(13) 0.0014(10) 0.0061(9) -0.0041(10)
C15A 0.0257(11) 0.0559(14) 0.0314(12) -0.0003(11) 0.0047(9) -0.0048(10)
C12B 0.0230(10) 0.0440(12) 0.0516(15) -0.0083(11) -0.0013(10) 0.0002(9)
C11A 0.0388(13) 0.0693(18) 0.0357(14) 0.0091(13) -0.0081(10) 0.0019(13)
C23B 0.0288(12) 0.0790(19) 0.0326(13) -0.0074(12) -0.0023(9) -0.0053(12)
C22A 0.0334(12) 0.0451(13) 0.0526(16) 0.0147(11) 0.0062(11) 0.0088(10)
B1A 0.0237(11) 0.0192(10) 0.0459(15) 0.0017(9) -0.0034(10) -0.0003(8)
C31B 0.0172(9) 0.0400(12) 0.0753(18) 0.0016(12) 0.0096(10) -0.0050(9)
C12A 0.0306(12) 0.0486(14) 0.0552(16) 0.0103(12) -0.0048(11) 0.0073(11)
C24A 0.0213(10) 0.0519(14) 0.0433(14) -0.0024(11) 0.0018(9) 0.0047(9)
C29B 0.0537(16) 0.0603(16) 0.0418(15) 0.0109(13) 0.0153(13) -0.0108(14)
C28B 0.0293(13) 0.095(2) 0.0526(17) -0.0003(16) 0.0140(11) 0.0180(14)
C30B 0.0439(15) 0.0681(18) 0.0436(15) -0.0116(13) -0.0047(11) 0.0020(14)
C30A 0.0415(14) 0.080(2) 0.0426(15) 0.0105(14) 0.0013(11) -0.0053(14)
B1B 0.0262(12) 0.0215(11) 0.0537(17) 0.0024(10) -0.0040(11) -0.0019(9)
C16B 0.0436(15) 0.078(2) 0.0426(16) -0.0101(14) -0.0001(12) -0.0055(14)
C31A 0.0220(11) 0.0394(13) 0.086(2) -0.0022(13) 0.0095(12) 0.0074(10)
C38B 0.0295(12) 0.0510(15) 0.0716(19) 0.0271(13) 0.0067(12) 0.0153(11)
C16A 0.0417(14) 0.088(2) 0.0366(15) 0.0044(15) -0.0027(11) -0.0014(15)
C38A 0.0396(13) 0.0427(13) 0.0568(17) -0.0093(12) 0.0035(12) -0.0134(11)
C18A 0.0329(13) 0.091(2) 0.0499(17) -0.0048(15) 0.0174(12) 0.0030(14)
C18B 0.0335(13) 0.089(2) 0.0498(16) -0.0063(15) 0.0179(12) -0.0072(14)
C28A 0.0345(14) 0.112(3) 0.0467(17) -0.0036(17) 0.0172(12) -0.0236(16)
C29A 0.067(2) 0.071(2) 0.0494(17) -0.0131(15) 0.0211(15) 0.0162(17)
C17A 0.0582(18) 0.0617(17) 0.0547(18) 0.0081(14) 0.0220(14) -0.0234(14)
C17B 0.0597(19) 0.0624(18) 0.0615(19) -0.0143(15) 0.0180(15) 0.0216(15)

loop_
_atom_type_symbol
_atom_type_description
_atom_type_scat_dispersion_real
_atom_type_scat_dispersion_imag
_atom_type_scat_source
C C 0.0181 0.0091 'International Tables Vol C Tables 4.2.6.8 and 6.1.1.4'
H H 0.0000 0.0000 'International Tables Vol C Tables 4.2.6.8 and 6.1.1.4'
B B 0.0090 0.0039 'International Tables Vol C Tables 4.2.6.8 and 6.1.1.4'
N N 0.0311 0.0180 'International Tables Vol C Tables 4.2.6.8 and 6.1.1.4'
O O 0.0492 0.0322 'International Tables Vol C Tables 4.2.6.8 and 6.1.1.4'

loop_
_geom_angle_atom_site_label_1
_geom_angle_atom_site_label_2
_geom_angle_atom_site_label_3
_geom_angle
C2B N3B C19B 123.78(16)
C2B N3B C4B 109.64(17)
C4B N3B C19B 126.57(16)
C2A N3A C19A 124.02(16)
C2A N3A C4A 109.68(17)
C4A N3A C19A 126.27(16)
C2A N6A C7A 122.98(16)
C2A N6A C5A 109.97(16)
C5A N6A C7A 127.04(16)
C2B N6B C7B 122.65(16)
C2B N6B C5B 110.07(16)
C5B N6B C7B 127.21(16)
C25A O26A C38A 117.2(2)
C13A O14A C31A 117.1(2)
C13B O14B C31B 117.24(19)
N3A C19A C20A 112.12(16)
N3A C19A C27A 111.31(17)
C20A C19A C27A 115.94(16)
C25B O26B C38B 117.5(2)
N3B C2B B1B 128.84(18)
N6B C2B N3B 105.55(17)
N6B C2B B1B 125.61(17)
C9B C8B C7B 123.63(19)
C9B C8B C13B 117.2(2)
C13B C8B C7B 119.16(19)
C25A C20A C19A 119.35(19)
C21A C20A C19A 123.8(2)
C21A C20A C25A 116.8(2)
N3A C2A B1A 129.95(17)
N6A C2A N3A 105.65(16)
N6A C2A B1A 124.26(17)
N3B C19B C20B 112.02(16)
N3B C19B C27B 112.13(17)
C20B C19B C27B 115.42(16)
C5B C4B N3B 107.28(18)
N6B C7B C8B 111.21(17)
N6B C7B C15B 111.87(17)
C8B C7B C15B 115.54(16)
C21B C20B C19B 123.78(19)
C21B C20B C25B 116.8(2)
C25B C20B C19B 119.4(2)
C9A C8A C7A 122.77(19)
C9A C8A C13A 117.5(2)
C13A C8A C7A 119.75(19)
C10B C9B C8B 122.2(2)
O26A C25A C20A 116.2(2)
O26A C25A C24A 122.6(2)
C24A C25A C20A 121.2(2)
C22B C21B C20B 122.1(2)
N6A C7A C8A 110.91(16)
N6A C7A C15A 112.23(17)
C8A C7A C15A 115.71(16)
C4A C5A N6A 107.02(18)
C5A C4A N3A 107.67(18)
C4B C5B N6B 107.46(18)
C10A C9A C8A 122.0(2)
O14B C13B C8B 116.4(2)
O14B C13B C12B 123.1(2)
C12B C13B C8B 120.5(2)
O26B C25B C20B 115.2(2)
C24B C25B O26B 123.7(2)
C24B C25B C20B 121.1(2)
C16B C15B C7B 108.34(19)
C16B C15B C18B 107.4(2)
C18B C15B C7B 108.2(2)
C17B C15B C7B 114.7(2)
C17B C15B C16B 110.5(2)
C17B C15B C18B 107.4(2)
C11B C10B C9B 119.5(2)
C22A C21A C20A 122.0(2)
C11A C10A C9A 119.8(3)
C29B C27B C19B 114.67(19)
C28B C27B C19B 107.0(2)
C28B C27B C29B 109.3(2)
C28B C27B C30B 108.3(2)
C30B C27B C19B 108.2(2)
C30B C27B C29B 109.2(2)
O14A C13A C8A 116.5(2)
O14A C13A C12A 123.0(2)
C12A C13A C8A 120.5(2)
C10B C11B C12B 120.0(2)
C22A C23A C24A 120.0(2)
C25B C24B C23B 120.4(3)
C23B C22B C21B 119.4(3)
C30A C27A C19A 108.59(19)
C30A C27A C28A 108.6(2)
C30A C27A C29A 108.9(3)
C28A C27A C19A 107.3(2)
C28A C27A C29A 108.9(2)
C29A C27A C19A 114.4(2)
C16A C15A C7A 108.15(19)
C16A C15A C18A 108.2(2)
C18A C15A C7A 107.6(2)
C17A C15A C7A 114.81(19)
C17A C15A C16A 110.7(3)
C17A C15A C18A 107.1(2)
C11B C12B C13B 120.7(2)
C10A C11A C12A 120.1(2)
C22B C23B C24B 120.3(3)
C23A C22A C21A 119.9(2)
C13A C12A C11A 120.2(2)
C25A C24A C23A 120.1(2)

loop_
_geom_bond_atom_site_label_1
_geom_bond_atom_site_label_2
_geom_bond_distance
N3B C2B 1.365(2)
N3B C19B 1.477(2)
N3B C4B 1.384(3)
N3A C19A 1.481(2)
N3A C2A 1.362(2)
N3A C4A 1.381(3)
N6A C2A 1.358(2)
N6A C7A 1.474(2)
N6A C5A 1.386(3)
N6B C2B 1.352(2)
N6B C7B 1.478(2)
N6B C5B 1.381(3)
O26A C25A 1.375(3)
O26A C38A 1.416(3)
O14A C13A 1.370(3)
O14A C31A 1.422(3)
O14B C13B 1.374(3)
O14B C31B 1.422(2)
C19A C20A 1.522(3)
C19A C27A 1.565(3)
O26B C25B 1.381(3)
O26B C38B 1.415(3)
C2B B1B 1.604(3)
C8B C7B 1.528(3)
C8B C9B 1.395(3)
C8B C13B 1.412(3)
C20A C25A 1.405(3)
C20A C21A 1.395(3)
C2A B1A 1.609(3)
C19B C20B 1.520(3)
C19B C27B 1.564(3)
C4B C5B 1.338(3)
C7B C15B 1.568(3)
C20B C21B 1.396(3)
C20B C25B 1.413(3)
C8A C7A 1.523(3)
C8A C9A 1.397(3)
C8A C13A 1.407(3)
C9B C10B 1.389(4)
C25A C24A 1.385(3)
C21B C22B 1.394(3)
C7A C15A 1.569(3)
C5A C4A 1.342(3)
C9A C10A 1.381(4)
C13B C12B 1.388(3)
C25B C24B 1.377(4)
C15B C16B 1.535(4)
C15B C18B 1.536(4)
C15B C17B 1.530(4)
C10B C11B 1.378(4)
C21A C22A 1.390(4)
C10A C11A 1.372(4)
C27B C29B 1.534(4)
C27B C28B 1.528(3)
C27B C30B 1.528(4)
C13A C12A 1.390(4)
C11B C12B 1.385(4)
C23A C22A 1.366(4)
C23A C24A 1.388(4)
C24B C23B 1.387(4)
C22B C23B 1.370(4)
C27A C30A 1.525(4)
C27A C28A 1.527(3)
C27A C29A 1.537(4)
C15A C16A 1.536(3)
C15A C18A 1.536(4)
C15A C17A 1.527(4)
C11A C12A 1.393(4)
